data_4113154
loop_
_publ_author_name
'Aaron D. Sadow'
'Isabelle Haller'
'Luca Fadini'
'Antonio Togni'

_publ_section_title
;
 Nickel(II)-Catalyzed Highly Enantioselective Hydrophosphination of
 Methacrylonitrile
;
_journal_name_full 'Journal of the American Chemical Society'
_journal_page_first 14704
_journal_page_last 14705
_journal_paper_doi 10.1021/ja0449574
_journal_volume 126
_journal_year 2004
_chemical_absolute_configuration rm
_chemical_formula_moiety C62H65Cl2Fe2N2NiO8
_chemical_formula_sum 'C62 H65 Cl2 Fe2 N2 Ni O8 P3'
_chemical_formula_weight 1300.38
_chemical_name_systematic
; 
 ? 
;
_space_group_IT_number 19
_symmetry_cell_setting orthorhombic
_symmetry_space_group_name_Hall 'P 2ac 2ab'
_symmetry_space_group_name_H-M 'P 21 21 21'
_atom_sites_solution_hydrogens geom
_atom_sites_solution_primary direct
_atom_sites_solution_secondary difmap
_audit_creation_method SHELXL-97
_cell_angle_alpha 90.00
_cell_angle_beta 90.00
_cell_angle_gamma 90.00
_cell_formula_units_Z 4
_cell_length_a 14.244(7)
_cell_length_b 19.825(10)
_cell_length_c 19.945(10)
_cell_measurement_temperature 100(2)
_cell_volume 5632(5)
_computing_structure_refinement 'SHELXL-97 (Sheldrick, 1997)'
_computing_structure_solution 'SHELXS-97 (Sheldrick, 1990)'
_diffrn_ambient_temperature 273(2)
_diffrn_measured_fraction_theta_full 0.999
_diffrn_measured_fraction_theta_max 0.999
_diffrn_radiation_monochromator graphite
_diffrn_radiation_source 'fine-focus sealed tube'
_diffrn_radiation_type MoK\a
_diffrn_radiation_wavelength 0.71073
_diffrn_reflns_av_R_equivalents 0.0377
_diffrn_reflns_av_sigmaI/netI 0.0409
_diffrn_reflns_limit_h_max 18
_diffrn_reflns_limit_h_min -18
_diffrn_reflns_limit_k_max 26
_diffrn_reflns_limit_k_min -26
_diffrn_reflns_limit_l_max 26
_diffrn_reflns_limit_l_min -26
_diffrn_reflns_number 57364
_diffrn_reflns_theta_full 28.29
_diffrn_reflns_theta_max 28.29
_diffrn_reflns_theta_min 1.76
_exptl_absorpt_coefficient_mu 1.079
_exptl_absorpt_correction_T_max 0.8068
_exptl_absorpt_correction_T_min 0.5466
_exptl_absorpt_correction_type empirical
_exptl_crystal_density_diffrn 1.534
_exptl_crystal_F_000 2696
_exptl_crystal_size_max 0.64
_exptl_crystal_size_mid 0.37
_exptl_crystal_size_min 0.21
_refine_diff_density_max 1.400
_refine_diff_density_min -0.405
_refine_diff_density_rms 0.098
_refine_ls_abs_structure_details 'Flack H D (1983), Acta Cryst. A39, 876-881'
_refine_ls_abs_structure_Flack 0.002(9)
_refine_ls_extinction_method none
_refine_ls_goodness_of_fit_ref 1.092
_refine_ls_hydrogen_treatment mixed
_refine_ls_matrix_type full
_refine_ls_number_parameters 721
_refine_ls_number_reflns 13969
_refine_ls_number_restraints 0
_refine_ls_restrained_S_all 1.092
_refine_ls_R_factor_all 0.0418
_refine_ls_R_factor_gt 0.0385
_refine_ls_shift/su_max 0.009
_refine_ls_shift/su_mean 0.001
_refine_ls_structure_factor_coef Fsqd
_refine_ls_weighting_details 'calc w=1/[\s^2^(Fo^2^)+(0.0465P)^2^+3.3616P] where P=(Fo^2^+2Fc^2^)/3'
_refine_ls_weighting_scheme calc
_refine_ls_wR_factor_gt 0.0926
_refine_ls_wR_factor_ref 0.0941
_reflns_number_gt 13085
_reflns_number_total 13969
_reflns_threshold_expression >2sigma(I)
_cod_data_source_file ja0449574si20041008_034853_1.cif
_cod_data_source_block Compound_[5](ClO4)2
_cod_database_code 4113154

loop_
_symmetry_equiv_pos_as_xyz
'x, y, z'
'-x+1/2, -y, z+1/2'
'-x, y+1/2, -z+1/2'
'x+1/2, -y+1/2, -z'

loop_
_atom_site_label
_atom_site_type_symbol
_atom_site_fract_x
_atom_site_fract_y
_atom_site_fract_z
_atom_site_U_iso_or_equiv
_atom_site_adp_type
_atom_site_occupancy
_atom_site_symmetry_multiplicity
_atom_site_calc_flag
_atom_site_refinement_flags
Ni1 Ni 0.77038(2) 0.878872(16) 0.240726(16) 0.01060(7) Uani 1 1 d .
Fe1 Fe 0.88436(3) 0.785095(19) 0.467424(19) 0.01166(8) Uani 1 1 d .
Fe2 Fe 0.74741(3) 0.71638(2) 0.039053(19) 0.01407(8) Uani 1 1 d .
P1 P 0.81580(5) 0.91039(3) 0.34304(3) 0.01074(13) Uani 1 1 d .
P2 P 0.80596(5) 0.77430(3) 0.26196(3) 0.00971(12) Uani 1 1 d .
P3 P 0.76883(5) 0.86800(3) 0.12899(3) 0.01116(13) Uani 1 1 d .
N1 N 0.70403(18) 0.95989(12) 0.22858(12) 0.0178(5) Uani 1 1 d .
N2 N 0.6419(4) 0.4989(3) 0.1079(3) 0.0764(15) Uani 1 1 d .
Cl1 Cl 0.72691(6) 0.56217(4) 0.41319(4) 0.02577(16) Uani 1 1 d .
Cl2 Cl 0.43470(6) 0.74310(4) 0.20982(4) 0.02779(17) Uani 1 1 d .
O1 O 0.3807(2) 0.70578(13) 0.25823(17) 0.0480(8) Uani 1 1 d .
O2 O 0.3771(3) 0.75802(16) 0.15395(19) 0.0595(10) Uani 1 1 d .
O3 O 0.51288(19) 0.70267(16) 0.18889(14) 0.0414(7) Uani 1 1 d .
O4 O 0.46818(18) 0.80453(13) 0.23976(14) 0.0346(6) Uani 1 1 d .
O5 O 0.7240(4) 0.5831(2) 0.48148(17) 0.0983(18) Uani 1 1 d .
O6 O 0.8090(2) 0.58808(17) 0.38208(18) 0.0544(9) Uani 1 1 d .
O7 O 0.6473(2) 0.59150(17) 0.38107(19) 0.0540(9) Uani 1 1 d .
O8 O 0.7232(2) 0.49118(14) 0.40833(18) 0.0507(8) Uani 1 1 d .
C1 C 0.80623(19) 0.85170(13) 0.41044(13) 0.0114(5) Uani 1 1 d .
C2 C 0.77238(19) 0.78411(14) 0.40274(12) 0.0124(5) Uani 1 1 d .
C1A C 1.0248(2) 0.77646(15) 0.44402(15) 0.0168(6) Uani 1 1 d .
H1AA H 1.0568 0.7993 0.4069 0.020 Uiso 1 1 calc R
C2A C 0.9804(2) 0.71237(15) 0.44066(14) 0.0183(6) Uani 1 1 d .
H2AA H 0.9769 0.6829 0.4013 0.022 Uiso 1 1 calc R
C3 C 0.74531(18) 0.76024(14) 0.46765(14) 0.0147(5) Uani 1 1 d .
H3B H 0.7192 0.7157 0.4778 0.018 Uiso 1 1 calc R
C3A C 0.9419(2) 0.69859(15) 0.50560(15) 0.0183(6) Uani 1 1 d .
H3AA H 0.9073 0.6579 0.5185 0.022 Uiso 1 1 calc R
C4 C 0.7634(2) 0.81202(14) 0.51469(13) 0.0154(5) Uani 1 1 d .
H4B H 0.7520 0.8092 0.5631 0.019 Uiso 1 1 calc R
C4A C 0.9621(2) 0.75403(16) 0.54771(15) 0.0203(6) Uani 1 1 d .
H4AA H 0.9439 0.7583 0.5949 0.024 Uiso 1 1 calc R
C5 C 0.80251(19) 0.86835(14) 0.48056(13) 0.0140(5) Uani 1 1 d .
H5B H 0.8220 0.9111 0.5010 0.017 Uiso 1 1 calc R
C5A C 1.0136(2) 0.80249(16) 0.51022(15) 0.0190(6) Uani 1 1 d .
H5AA H 1.0371 0.8459 0.5268 0.023 Uiso 1 1 calc R
C6 C 0.74620(18) 0.74746(13) 0.33941(13) 0.0118(5) Uani 1 1 d .
H6B H 0.7588 0.6993 0.3461 0.014 Uiso 1 1 calc R
C7 C 0.63951(19) 0.75640(16) 0.32873(15) 0.0187(6) Uani 1 1 d .
H7B H 0.6066 0.7426 0.3685 0.028 Uiso 1 1 calc R
H7C H 0.6195 0.7292 0.2916 0.028 Uiso 1 1 calc R
H7D H 0.6260 0.8029 0.3195 0.028 Uiso 1 1 calc R
C8 C 0.75211(18) 0.71859(13) 0.19763(12) 0.0123(5) Uani 1 1 d .
H8B H 0.6886 0.7360 0.1903 0.015 Uiso 1 1 calc R
C9 C 0.7402(2) 0.64492(13) 0.21809(14) 0.0160(5) Uani 1 1 d .
H9A H 0.7121 0.6202 0.1819 0.024 Uiso 1 1 calc R
H9B H 0.7006 0.6423 0.2569 0.024 Uiso 1 1 calc R
H9C H 0.8005 0.6259 0.2283 0.024 Uiso 1 1 calc R
C10 C 0.80313(18) 0.72726(13) 0.13197(13) 0.0120(5) Uani 1 1 d .
C11 C 0.80802(19) 0.78948(13) 0.09558(13) 0.0123(5) Uani 1 1 d .
C11A C 0.6057(3) 0.7297(2) 0.0267(2) 0.0360(9) Uani 1 1 d .
H11A H 0.5665 0.7618 0.0515 0.043 Uiso 1 1 calc R
C12 C 0.8618(2) 0.77781(15) 0.03557(14) 0.0164(5) Uani 1 1 d .
H12A H 0.8758 0.8111 0.0007 0.020 Uiso 1 1 calc R
C12A C 0.6542(4) 0.7431(2) -0.0329(2) 0.0546(15) Uani 1 1 d .
H12B H 0.6536 0.7856 -0.0581 0.066 Uiso 1 1 calc R
C13 C 0.8910(2) 0.70987(14) 0.03620(14) 0.0167(5) Uani 1 1 d .
H13A H 0.9280 0.6875 0.0012 0.020 Uiso 1 1 calc R
C13A C 0.7027(3) 0.6826(3) -0.05128(18) 0.0530(14) Uani 1 1 d .
H13B H 0.7414 0.6758 -0.0914 0.064 Uiso 1 1 calc R
C14 C 0.8553(2) 0.67858(14) 0.09523(14) 0.0148(5) Uani 1 1 d .
H14A H 0.8638 0.6312 0.1078 0.018 Uiso 1 1 calc R
C14A C 0.6826(3) 0.63451(19) -0.0018(2) 0.0394(10) Uani 1 1 d .
H14B H 0.7057 0.5879 -0.0007 0.047 Uiso 1 1 calc R
C15 C 0.6471(2) 0.99906(15) 0.22100(14) 0.0207(6) Uani 1 1 d .
C15A C 0.6234(2) 0.6645(2) 0.04499(19) 0.0336(8) Uani 1 1 d .
H15A H 0.5992 0.6424 0.0854 0.040 Uiso 1 1 calc R
C16 C 0.5732(2) 1.04690(16) 0.20686(16) 0.0228(7) Uani 1 1 d .
C17 C 0.5829(3) 1.08396(18) 0.14153(18) 0.0302(8) Uani 1 1 d .
H17A H 0.5312 1.1145 0.1362 0.045 Uiso 1 1 calc R
H17B H 0.5831 1.0522 0.1052 0.045 Uiso 1 1 calc R
H17C H 0.6407 1.1089 0.1414 0.045 Uiso 1 1 calc R
C18 C 0.5047(3) 1.05362(19) 0.24993(19) 0.0325(8) Uani 1 1 d .
H18A H 0.5041 1.0278 0.2889 0.039 Uiso 1 1 calc R
H18B H 0.4565 1.0842 0.2416 0.039 Uiso 1 1 calc R
C19 C 0.93307(18) 0.75856(13) 0.26927(14) 0.0118(5) Uani 1 1 d .
H19A H 0.9525 0.7758 0.3132 0.014 Uiso 1 1 calc R
C20 C 0.98750(19) 0.79915(14) 0.21630(14) 0.0136(5) Uani 1 1 d .
H20A H 0.9718 0.7825 0.1719 0.016 Uiso 1 1 calc R
H20B H 0.9691 0.8462 0.2187 0.016 Uiso 1 1 calc R
C21 C 1.0930(2) 0.79321(16) 0.22738(15) 0.0195(6) Uani 1 1 d .
H21A H 1.1092 0.8124 0.2706 0.023 Uiso 1 1 calc R
H21B H 1.1259 0.8185 0.1930 0.023 Uiso 1 1 calc R
C22 C 1.1238(2) 0.71944(17) 0.22509(15) 0.0228(6) Uani 1 1 d .
H22A H 1.1905 0.7164 0.2344 0.027 Uiso 1 1 calc R
H22B H 1.1128 0.7013 0.1806 0.027 Uiso 1 1 calc R
C23 C 1.0694(2) 0.67799(16) 0.27667(15) 0.0203(6) Uani 1 1 d .
H23A H 1.0854 0.6935 0.3214 0.024 Uiso 1 1 calc R
H23B H 1.0879 0.6310 0.2731 0.024 Uiso 1 1 calc R
C24 C 0.9629(2) 0.68371(13) 0.26648(15) 0.0142(5) Uani 1 1 d .
H24A H 0.9305 0.6586 0.3012 0.017 Uiso 1 1 calc R
H24B H 0.9457 0.6646 0.2234 0.017 Uiso 1 1 calc R
C25 C 0.9344(2) 0.94228(13) 0.33464(14) 0.0142(5) Uani 1 1 d .
C26 C 0.9618(2) 0.97371(15) 0.27487(15) 0.0177(6) Uani 1 1 d .
H26A H 0.9198 0.9769 0.2393 0.021 Uiso 1 1 calc R
C27 C 1.0513(2) 1.00012(15) 0.26863(17) 0.0217(6) Uani 1 1 d .
H27A H 1.0695 1.0210 0.2289 0.026 Uiso 1 1 calc R
C28 C 1.1138(2) 0.99544(15) 0.32163(17) 0.0218(6) Uani 1 1 d .
H28A H 1.1739 1.0133 0.3174 0.026 Uiso 1 1 calc R
C29 C 1.0875(2) 0.96435(15) 0.38083(16) 0.0198(6) Uani 1 1 d .
H29A H 1.1298 0.9613 0.4162 0.024 Uiso 1 1 calc R
C30 C 0.9980(2) 0.93776(15) 0.38745(15) 0.0175(6) Uani 1 1 d .
H30A H 0.9804 0.9169 0.4273 0.021 Uiso 1 1 calc R
C31 C 0.7458(2) 0.98146(14) 0.37159(13) 0.0141(5) Uani 1 1 d .
C32 C 0.6606(2) 0.96878(15) 0.40399(14) 0.0174(6) Uani 1 1 d .
H32A H 0.6443 0.9250 0.4159 0.021 Uiso 1 1 calc R
C33 C 0.6004(2) 1.02194(17) 0.41828(15) 0.0215(6) Uani 1 1 d .
H33A H 0.5441 1.0137 0.4403 0.026 Uiso 1 1 calc R
C34 C 0.6237(2) 1.08708(16) 0.39996(15) 0.0214(6) Uani 1 1 d .
H34A H 0.5824 1.1223 0.4089 0.026 Uiso 1 1 calc R
C35 C 0.7077(2) 1.09979(14) 0.36864(15) 0.0198(6) Uani 1 1 d .
H35A H 0.7235 1.1438 0.3571 0.024 Uiso 1 1 calc R
C36 C 0.7692(2) 1.04761(14) 0.35407(13) 0.0168(5) Uani 1 1 d .
H36A H 0.8258 1.0566 0.3327 0.020 Uiso 1 1 calc R
C37 C 0.85481(19) 0.93093(14) 0.10332(13) 0.0124(5) Uani 1 1 d .
C38 C 0.8274(2) 0.99857(14) 0.09854(14) 0.0157(5) Uani 1 1 d .
H38A H 0.7646 1.0102 0.1039 0.019 Uiso 1 1 calc R
C39 C 0.8937(2) 1.04827(15) 0.08582(15) 0.0193(6) Uani 1 1 d .
H39A H 0.8748 1.0929 0.0814 0.023 Uiso 1 1 calc R
C40 C 0.9879(2) 1.03196(15) 0.07960(16) 0.0199(6) Uani 1 1 d .
H40A H 1.0322 1.0657 0.0727 0.024 Uiso 1 1 calc R
C41 C 1.0157(2) 0.96489(15) 0.08370(15) 0.0180(6) Uani 1 1 d .
H41A H 1.0787 0.9536 0.0788 0.022 Uiso 1 1 calc R
C42 C 0.9497(2) 0.91466(14) 0.09510(14) 0.0145(5) Uani 1 1 d .
H42A H 0.9688 0.8698 0.0973 0.017 Uiso 1 1 calc R
C43 C 0.65958(19) 0.89316(13) 0.08936(14) 0.0127(5) Uani 1 1 d .
C44 C 0.6595(2) 0.91822(15) 0.02433(14) 0.0177(6) Uani 1 1 d .
H44A H 0.7154 0.9217 0.0006 0.021 Uiso 1 1 calc R
C45 C 0.5760(2) 0.93795(16) -0.00497(15) 0.0204(6) Uani 1 1 d .
H45A H 0.5756 0.9538 -0.0489 0.024 Uiso 1 1 calc R
C46 C 0.4926(2) 0.93418(15) 0.03121(17) 0.0211(6) Uani 1 1 d .
H46A H 0.4369 0.9497 0.0124 0.025 Uiso 1 1 calc R
C47 C 0.4927(2) 0.90737(16) 0.09500(16) 0.0203(6) Uani 1 1 d .
H47A H 0.4366 0.9030 0.1184 0.024 Uiso 1 1 calc R
C48 C 0.5756(2) 0.88696(14) 0.12425(14) 0.0165(5) Uani 1 1 d .
H48A H 0.5753 0.8690 0.1673 0.020 Uiso 1 1 calc R
C49 C 0.6598(3) 0.4538(2) 0.1371(2) 0.0456(10) Uani 1 1 d .
C50 C 0.6870(3) 0.4030(3) 0.1788(2) 0.0491(11) Uani 1 1 d .
C51 C 0.6879(3) 0.4147(3) 0.2516(2) 0.0542(12) Uani 1 1 d .
H51A H 0.6700 0.4564 0.2688 0.081 Uiso 1 1 calc R
H51B H 0.7064 0.3804 0.2805 0.081 Uiso 1 1 calc R
C52 C 0.7178(3) 0.3402(3) 0.1480(2) 0.0575(15) Uani 1 1 d .
H52A H 0.7121 0.3436 0.1002 0.086 Uiso 1 1 calc R
H52B H 0.6795 0.3038 0.1640 0.086 Uiso 1 1 calc R
H52C H 0.7822 0.3319 0.1596 0.086 Uiso 1 1 calc R

loop_
_atom_site_aniso_label
_atom_site_aniso_U_11
_atom_site_aniso_U_22
_atom_site_aniso_U_33
_atom_site_aniso_U_23
_atom_site_aniso_U_13
_atom_site_aniso_U_12
Ni1 0.01238(15) 0.00940(15) 0.01003(14) -0.00006(12) -0.00071(13) 0.00193(12)
Fe1 0.01242(18) 0.01161(17) 0.01097(16) 0.00030(15) -0.00091(14) 0.00179(14)
Fe2 0.0165(2) 0.01426(18) 0.01145(17) -0.00287(15) -0.00099(14) -0.00230(15)
P1 0.0117(3) 0.0099(3) 0.0106(3) -0.0009(2) 0.0003(3) 0.0015(2)
P2 0.0100(3) 0.0093(3) 0.0098(3) 0.0001(2) 0.0009(2) -0.0001(2)
P3 0.0135(3) 0.0095(3) 0.0105(3) -0.0001(2) 0.0002(3) 0.0010(2)
N1 0.0246(13) 0.0128(11) 0.0160(11) -0.0026(9) -0.0043(10) 0.0067(10)
N2 0.055(3) 0.095(4) 0.079(4) 0.006(3) 0.000(3) 0.004(3)
Cl1 0.0258(4) 0.0264(4) 0.0251(4) 0.0082(3) -0.0026(3) -0.0061(3)
Cl2 0.0198(4) 0.0255(4) 0.0381(4) 0.0029(3) -0.0065(3) -0.0030(3)
O1 0.0475(17) 0.0284(14) 0.068(2) 0.0071(14) 0.0216(16) -0.0001(12)
O2 0.067(2) 0.0362(16) 0.075(2) 0.0091(16) -0.0458(19) -0.0101(15)
O3 0.0300(13) 0.0577(19) 0.0366(14) -0.0197(14) -0.0005(12) 0.0018(13)
O4 0.0300(13) 0.0299(13) 0.0439(15) 0.0004(12) -0.0051(12) -0.0047(10)
O5 0.176(5) 0.086(3) 0.0332(18) 0.0073(18) -0.006(3) -0.046(3)
O6 0.0239(14) 0.0530(18) 0.086(2) 0.0422(18) 0.0058(15) 0.0027(13)
O7 0.0270(15) 0.0520(19) 0.083(2) 0.0218(18) 0.0051(15) 0.0071(13)
O8 0.0420(17) 0.0305(14) 0.080(2) 0.0089(15) 0.0008(17) -0.0001(13)
C1 0.0095(12) 0.0126(12) 0.0123(12) 0.0005(10) -0.0002(10) 0.0024(10)
C2 0.0106(11) 0.0156(12) 0.0110(11) -0.0001(10) -0.0003(9) 0.0012(11)
C1A 0.0125(12) 0.0192(14) 0.0187(13) 0.0008(11) 0.0004(10) 0.0056(11)
C2A 0.0208(14) 0.0181(14) 0.0159(13) -0.0012(11) -0.0011(11) 0.0093(12)
C3 0.0118(12) 0.0187(13) 0.0138(12) 0.0022(10) 0.0010(10) -0.0007(10)
C3A 0.0211(15) 0.0153(13) 0.0184(14) 0.0053(11) -0.0041(11) 0.0052(11)
C4 0.0156(13) 0.0191(13) 0.0116(12) 0.0001(10) 0.0020(10) 0.0054(11)
C4A 0.0209(15) 0.0260(15) 0.0141(14) 0.0017(11) -0.0042(11) 0.0092(12)
C5 0.0140(12) 0.0164(13) 0.0116(12) -0.0018(10) -0.0013(10) 0.0040(10)
C5A 0.0135(13) 0.0225(15) 0.0211(14) -0.0035(12) -0.0064(11) 0.0037(11)
C6 0.0124(12) 0.0110(11) 0.0120(11) 0.0014(9) 0.0012(10) -0.0001(10)
C7 0.0110(13) 0.0281(15) 0.0168(13) -0.0032(11) 0.0015(10) -0.0026(11)
C8 0.0115(12) 0.0133(12) 0.0120(11) -0.0028(9) -0.0013(9) -0.0010(10)
C9 0.0199(14) 0.0134(12) 0.0148(12) 0.0006(10) 0.0000(11) -0.0043(11)
C10 0.0122(12) 0.0117(12) 0.0121(11) -0.0026(10) -0.0044(10) 0.0000(9)
C11 0.0130(12) 0.0117(12) 0.0121(11) -0.0012(10) -0.0018(10) -0.0006(10)
C11A 0.0232(17) 0.042(2) 0.043(2) -0.0221(17) -0.0222(16) 0.0109(15)
C12 0.0171(13) 0.0177(13) 0.0144(12) -0.0042(11) 0.0039(11) -0.0055(11)
C12A 0.071(3) 0.043(2) 0.050(3) 0.026(2) -0.050(3) -0.033(2)
C13 0.0157(13) 0.0184(13) 0.0159(12) -0.0065(11) 0.0036(11) -0.0016(11)
C13A 0.035(2) 0.108(4) 0.0164(16) -0.029(2) -0.0002(15) -0.027(2)
C14 0.0157(13) 0.0114(12) 0.0174(13) 0.0003(10) -0.0013(11) -0.0002(10)
C14A 0.0308(19) 0.0270(18) 0.061(3) -0.0233(18) -0.0220(19) -0.0001(15)
C15 0.0321(17) 0.0157(14) 0.0142(13) -0.0059(11) -0.0052(12) 0.0036(12)
C15A 0.0202(17) 0.048(2) 0.0324(19) 0.0017(16) -0.0082(14) -0.0154(15)
C16 0.0279(17) 0.0183(15) 0.0224(15) -0.0033(12) -0.0079(13) 0.0061(12)
C17 0.0327(19) 0.0282(17) 0.0297(18) 0.0066(14) -0.0028(15) 0.0053(15)
C18 0.0326(18) 0.0348(18) 0.0301(18) -0.0029(15) -0.0021(15) 0.0136(15)
C19 0.0087(12) 0.0122(12) 0.0144(12) -0.0004(10) 0.0009(10) 0.0023(9)
C20 0.0149(13) 0.0120(12) 0.0140(12) 0.0017(10) 0.0034(10) -0.0005(10)
C21 0.0140(13) 0.0264(16) 0.0182(13) 0.0011(12) 0.0028(11) -0.0047(11)
C22 0.0150(13) 0.0339(17) 0.0196(14) -0.0004(13) 0.0033(11) 0.0052(13)
C23 0.0179(14) 0.0222(15) 0.0207(15) 0.0017(12) 0.0003(12) 0.0079(12)
C24 0.0174(13) 0.0098(12) 0.0155(13) -0.0015(10) 0.0020(11) 0.0014(10)
C25 0.0138(13) 0.0093(12) 0.0194(13) -0.0026(10) 0.0005(11) 0.0002(10)
C26 0.0190(14) 0.0167(14) 0.0174(14) 0.0003(11) -0.0011(11) 0.0002(11)
C27 0.0233(15) 0.0175(14) 0.0243(15) 0.0010(12) 0.0071(13) -0.0031(12)
C28 0.0149(14) 0.0139(13) 0.0365(18) -0.0024(12) 0.0030(13) -0.0011(11)
C29 0.0181(14) 0.0144(13) 0.0268(16) -0.0005(12) -0.0065(12) 0.0003(11)
C30 0.0199(14) 0.0132(13) 0.0193(14) -0.0018(11) -0.0008(11) 0.0023(11)
C31 0.0160(13) 0.0155(12) 0.0107(11) -0.0025(9) -0.0020(10) 0.0037(10)
C32 0.0182(14) 0.0190(14) 0.0150(13) -0.0017(11) -0.0010(11) 0.0028(11)
C33 0.0182(15) 0.0322(17) 0.0143(13) -0.0021(12) 0.0000(11) 0.0070(13)
C34 0.0229(15) 0.0233(15) 0.0181(14) -0.0075(12) -0.0052(12) 0.0113(12)
C35 0.0241(15) 0.0117(13) 0.0235(14) -0.0036(11) -0.0060(12) 0.0041(11)
C36 0.0214(14) 0.0159(13) 0.0132(12) -0.0002(10) -0.0014(11) 0.0061(11)
C37 0.0149(13) 0.0127(12) 0.0096(11) -0.0004(10) 0.0000(10) -0.0022(10)
C38 0.0149(13) 0.0146(13) 0.0177(13) -0.0031(11) -0.0024(11) 0.0026(10)
C39 0.0240(15) 0.0123(13) 0.0215(14) 0.0019(11) -0.0021(12) 0.0011(12)
C40 0.0198(15) 0.0177(14) 0.0222(15) -0.0009(12) -0.0005(12) -0.0060(12)
C41 0.0166(14) 0.0187(14) 0.0186(14) -0.0016(11) 0.0013(11) -0.0009(11)
C42 0.0191(14) 0.0118(12) 0.0127(12) 0.0015(10) -0.0010(10) 0.0016(11)
C43 0.0144(13) 0.0100(12) 0.0137(12) -0.0008(9) -0.0029(10) 0.0003(10)
C44 0.0190(14) 0.0192(14) 0.0149(13) 0.0025(11) -0.0007(11) -0.0024(11)
C45 0.0228(15) 0.0202(14) 0.0181(14) 0.0032(12) -0.0053(12) -0.0020(12)
C46 0.0169(14) 0.0197(14) 0.0267(15) -0.0044(13) -0.0081(12) 0.0027(11)
C47 0.0150(14) 0.0238(15) 0.0223(15) -0.0062(12) 0.0016(12) -0.0010(12)
C48 0.0188(14) 0.0156(13) 0.0151(13) 0.0000(10) -0.0002(11) -0.0009(11)
C49 0.043(2) 0.045(3) 0.049(3) 0.000(2) 0.005(2) -0.010(2)
C50 0.034(2) 0.065(3) 0.048(2) -0.001(2) 0.0038(19) -0.025(2)
C51 0.051(3) 0.081(3) 0.031(2) 0.000(2) 0.008(2) -0.008(3)
C52 0.037(2) 0.097(4) 0.039(2) 0.030(2) -0.0245(19) -0.034(3)

loop_
_atom_type_symbol
_atom_type_description
_atom_type_scat_dispersion_real
_atom_type_scat_dispersion_imag
_atom_type_scat_source
C C 0.0033 0.0016 'International Tables Vol C Tables 4.2.6.8 and 6.1.1.4'
H H 0.0000 0.0000 'International Tables Vol C Tables 4.2.6.8 and 6.1.1.4'
N N 0.0061 0.0033 'International Tables Vol C Tables 4.2.6.8 and 6.1.1.4'
O O 0.0106 0.0060 'International Tables Vol C Tables 4.2.6.8 and 6.1.1.4'
P P 0.1023 0.0942 'International Tables Vol C Tables 4.2.6.8 and 6.1.1.4'
Cl Cl 0.1484 0.1585 'International Tables Vol C Tables 4.2.6.8 and 6.1.1.4'
Fe Fe 0.3463 0.8444 'International Tables Vol C Tables 4.2.6.8 and 6.1.1.4'
Ni Ni 0.3393 1.1124 'International Tables Vol C Tables 4.2.6.8 and 6.1.1.4'

loop_
_geom_angle_atom_site_label_1
_geom_angle_atom_site_label_2
_geom_angle_atom_site_label_3
_geom_angle
N1 Ni1 P2 163.06(9)
N1 Ni1 P1 91.40(8)
P2 Ni1 P1 91.22(3)
N1 Ni1 P3 87.08(8)
P2 Ni1 P3 95.99(3)
P1 Ni1 P3 160.15(3)
C4 Fe1 C5 40.86(11)
C4 Fe1 C3 40.60(11)
C5 Fe1 C3 68.90(12)
C4 Fe1 C4A 100.08(12)
C5 Fe1 C4A 116.99(12)
C3 Fe1 C4A 116.85(12)
C4 Fe1 C3A 112.72(12)
C5 Fe1 C3A 149.27(12)
C3 Fe1 C3A 100.68(12)
C4A Fe1 C3A 40.42(12)
C4 Fe1 C2 68.63(11)
C5 Fe1 C2 69.13(11)
C3 Fe1 C2 40.95(10)
C4A Fe1 C2 155.77(12)
C3A Fe1 C2 122.49(12)
C4 Fe1 C2A 150.06(12)
C5 Fe1 C2A 168.87(12)
C3 Fe1 C2A 118.45(12)
C4A Fe1 C2A 68.38(12)
C3A Fe1 C2A 40.85(12)
C2 Fe1 C2A 110.30(12)
C4 Fe1 C5A 121.42(12)
C5 Fe1 C5A 108.83(12)
C3 Fe1 C5A 155.16(12)
C4A Fe1 C5A 40.56(13)
C3A Fe1 C5A 68.17(13)
C2 Fe1 C5A 163.28(12)
C2A Fe1 C5A 68.31(12)
C4 Fe1 C1A 161.49(12)
C5 Fe1 C1A 130.67(12)
C3 Fe1 C1A 157.25(12)
C4A Fe1 C1A 68.05(12)
C3A Fe1 C1A 68.05(12)
C2 Fe1 C1A 127.68(11)
C2A Fe1 C1A 40.36(12)
C5A Fe1 C1A 40.51(12)
C4 Fe1 C1 68.37(11)
C5 Fe1 C1 41.00(10)
C3 Fe1 C1 68.47(11)
C4A Fe1 C1 156.30(12)
C3A Fe1 C1 162.72(12)
C2 Fe1 C1 40.70(11)
C2A Fe1 C1 131.51(11)
C5A Fe1 C1 127.04(12)
C1A Fe1 C1 116.81(11)
C13A Fe2 C12A 41.4(2)
C13A Fe2 C10 166.33(19)
C12A Fe2 C10 151.21(19)
C13A Fe2 C11 149.80(17)
C12A Fe2 C11 119.06(15)
C10 Fe2 C11 41.37(10)
C13A Fe2 C12 114.77(15)
C12A Fe2 C12 110.11(15)
C10 Fe2 C12 69.77(11)
C11 Fe2 C12 41.50(11)
C13A Fe2 C14A 40.38(19)
C12A Fe2 C14A 68.17(17)
C10 Fe2 C14A 128.90(15)
C11 Fe2 C14A 169.79(15)
C12 Fe2 C14A 145.64(15)
C13A Fe2 C14 127.08(18)
C12A Fe2 C14 167.7(2)
C10 Fe2 C14 40.87(11)
C11 Fe2 C14 68.74(11)
C12 Fe2 C14 68.66(12)
C14A Fe2 C14 105.53(14)
C13A Fe2 C15A 67.30(16)
C12A Fe2 C15A 66.89(17)
C10 Fe2 C15A 109.77(13)
C11 Fe2 C15A 133.95(14)
C12 Fe2 C15A 173.34(14)
C14A Fe2 C15A 39.82(17)
C14 Fe2 C15A 115.62(14)
C13A Fe2 C11A 68.07(17)
C12A Fe2 C11A 40.23(19)
C10 Fe2 C11A 118.76(14)
C11 Fe2 C11A 113.17(13)
C12 Fe2 C11A 135.00(15)
C14A Fe2 C11A 66.96(15)
C14 Fe2 C11A 148.52(15)
C15A Fe2 C11A 38.97(16)
C13A Fe2 C13 105.55(15)
C12A Fe2 C13 130.57(18)
C10 Fe2 C13 68.99(11)
C11 Fe2 C13 68.65(11)
C12 Fe2 C13 40.36(12)
C14A Fe2 C13 112.99(14)
C14 Fe2 C13 40.72(12)
C15A Fe2 C13 146.14(15)
C11A Fe2 C13 170.71(15)
C1 P1 C25 111.64(13)
C1 P1 C31 103.16(13)
C25 P1 C31 105.66(13)
C1 P1 Ni1 119.01(10)
C25 P1 Ni1 106.48(10)
C31 P1 Ni1 110.16(9)
C6 P2 C19 109.80(12)
C6 P2 C8 102.50(12)
C19 P2 C8 111.06(12)
C6 P2 Ni1 109.32(9)
C19 P2 Ni1 113.93(9)
C8 P2 Ni1 109.61(9)
C11 P3 C43 110.21(12)
C11 P3 C37 106.40(13)
C43 P3 C37 105.42(13)
C11 P3 Ni1 116.94(9)
C43 P3 Ni1 114.54(9)
C37 P3 Ni1 101.96(9)
C15 N1 Ni1 164.4(3)
O8 Cl1 O6 111.2(2)
O8 Cl1 O5 110.8(2)
O6 Cl1 O5 109.6(3)
O8 Cl1 O7 110.2(2)
O6 Cl1 O7 108.13(17)
O5 Cl1 O7 106.7(3)
O2 Cl2 O3 109.8(2)
O2 Cl2 O4 110.02(17)
O3 Cl2 O4 109.67(16)
O2 Cl2 O1 109.0(2)
O3 Cl2 O1 108.85(19)
O4 Cl2 O1 109.51(18)
C2 C1 C5 107.9(2)
C2 C1 P1 123.7(2)
C5 C1 P1 125.9(2)
C2 C1 Fe1 69.06(15)
C5 C1 Fe1 68.39(15)
P1 C1 Fe1 142.19(16)
C3 C2 C1 107.6(2)
C3 C2 C6 122.2(2)
C1 C2 C6 128.7(2)
C3 C2 Fe1 69.13(15)
C1 C2 Fe1 70.24(15)
C6 C2 Fe1 136.51(19)
C2A C1A C5A 108.5(3)
C2A C1A Fe1 69.66(17)
C5A C1A Fe1 69.63(16)
C2A C1A H1AA 125.7
C5A C1A H1AA 125.7
Fe1 C1A H1AA 125.7
C1A C2A C3A 107.4(3)
C1A C2A Fe1 69.97(17)
C3A C2A Fe1 69.20(16)
C1A C2A H2AA 126.3
C3A C2A H2AA 126.3
Fe1 C2A H2AA 126.3
C4 C3 C2 108.1(2)
C4 C3 Fe1 69.49(16)
C2 C3 Fe1 69.92(15)
C4 C3 H3B 125.9
C2 C3 H3B 125.9
Fe1 C3 H3B 125.9
C4A C3A C2A 108.1(3)
C4A C3A Fe1 69.58(17)
C2A C3A Fe1 69.96(16)
C4A C3A H3AA 125.9
C2A C3A H3AA 125.9
Fe1 C3A H3AA 125.9
C3 C4 C5 108.9(2)
C3 C4 Fe1 69.91(16)
C5 C4 Fe1 69.65(16)
C3 C4 H4B 125.5
C5 C4 H4B 125.5
Fe1 C4 H4B 125.5
C3A C4A C5A 108.6(3)
C3A C4A Fe1 70.00(17)
C5A C4A Fe1 70.35(17)
C3A C4A H4AA 125.7
C5A C4A H4AA 125.7
Fe1 C4A H4AA 125.7
C4 C5 C1 107.4(2)
C4 C5 Fe1 69.49(16)
C1 C5 Fe1 70.60(15)
C4 C5 H5B 126.3
C1 C5 H5B 126.3
Fe1 C5 H5B 126.3
C4A C5A C1A 107.5(3)
C4A C5A Fe1 69.08(17)
C1A C5A Fe1 69.86(17)
C4A C5A H5AA 126.3
C1A C5A H5AA 126.3
Fe1 C5A H5AA 126.3
C2 C6 C7 107.7(2)
C2 C6 P2 116.74(19)
C7 C6 P2 107.81(18)
C2 C6 H6B 108.1
C7 C6 H6B 108.1
P2 C6 H6B 108.1
C6 C7 H7B 109.5
C6 C7 H7C 109.5
H7B C7 H7C 109.5
C6 C7 H7D 109.5
H7B C7 H7D 109.5
H7C C7 H7D 109.5
C10 C8 C9 113.3(2)
C10 C8 P2 109.45(18)
C9 C8 P2 115.46(18)
C10 C8 H8B 106.0
C9 C8 H8B 106.0
P2 C8 H8B 106.0
C8 C9 H9A 109.5
C8 C9 H9B 109.5
H9A C9 H9B 109.5
C8 C9 H9C 109.5
H9A C9 H9C 109.5
H9B C9 H9C 109.5
C14 C10 C11 107.3(2)
C14 C10 C8 128.5(2)
C11 C10 C8 124.2(2)
C14 C10 Fe2 70.19(16)
C11 C10 Fe2 69.36(15)
C8 C10 Fe2 126.38(19)
C10 C11 C12 108.0(2)
C10 C11 P3 123.2(2)
C12 C11 P3 128.1(2)
C10 C11 Fe2 69.26(15)
C12 C11 Fe2 69.51(15)
P3 C11 Fe2 134.28(15)
C15A C11A C12A 108.4(4)
C15A C11A Fe2 70.4(2)
C12A C11A Fe2 69.0(2)
C15A C11A H11A 125.8
C12A C11A H11A 125.8
Fe2 C11A H11A 125.8
C13 C12 C11 107.6(2)
C13 C12 Fe2 70.40(16)
C11 C12 Fe2 68.99(15)
C13 C12 H12A 126.2
C11 C12 H12A 126.2
Fe2 C12 H12A 126.2
C11A C12A C13A 107.2(3)
C11A C12A Fe2 70.8(2)
C13A C12A Fe2 69.3(2)
C11A C12A H12B 126.4
C13A C12A H12B 126.4
Fe2 C12A H12B 126.4
C12 C13 C14 108.5(2)
C12 C13 Fe2 69.25(16)
C14 C13 Fe2 69.38(16)
C12 C13 H13A 125.7
C14 C13 H13A 125.7
Fe2 C13 H13A 125.7
C14A C13A C12A 107.0(4)
C14A C13A Fe2 70.3(2)
C12A C13A Fe2 69.3(2)
C14A C13A H13B 126.5
C12A C13A H13B 126.5
Fe2 C13A H13B 126.5
C10 C14 C13 108.5(2)
C10 C14 Fe2 68.94(16)
C13 C14 Fe2 69.90(17)
C10 C14 H14A 125.7
C13 C14 H14A 125.7
Fe2 C14 H14A 125.7
C15A C14A C13A 107.8(4)
C15A C14A Fe2 70.5(2)
C13A C14A Fe2 69.3(2)
C15A C14A H14B 126.1
C13A C14A H14B 126.1
Fe2 C14A H14B 126.1
N1 C15 C16 176.0(3)
C11A C15A C14A 109.7(4)
C11A C15A Fe2 70.6(2)
C14A C15A Fe2 69.7(2)
C11A C15A H15A 125.2
C14A C15A H15A 125.2
Fe2 C15A H15A 125.2
C18 C16 C15 118.9(3)
C18 C16 C17 126.1(3)
C15 C16 C17 115.0(3)
C16 C17 H17A 109.5
C16 C17 H17B 109.5
H17A C17 H17B 109.5
C16 C17 H17C 109.5
H17A C17 H17C 109.5
H17B C17 H17C 109.5
C16 C18 H18A 120.0
C16 C18 H18B 120.0
H18A C18 H18B 120.0
C20 C19 C24 109.8(2)
C20 C19 P2 110.64(19)
C24 C19 P2 115.45(19)
C20 C19 H19A 106.8
C24 C19 H19A 106.8
P2 C19 H19A 106.8
C21 C20 C19 110.9(2)
C21 C20 H20A 109.5
C19 C20 H20A 109.5
C21 C20 H20B 109.5
C19 C20 H20B 109.5
H20A C20 H20B 108.0
C20 C21 C22 110.7(2)
C20 C21 H21A 109.5
C22 C21 H21A 109.5
C20 C21 H21B 109.5
C22 C21 H21B 109.5
H21A C21 H21B 108.1
C21 C22 C23 110.4(2)
C21 C22 H22A 109.6
C23 C22 H22A 109.6
C21 C22 H22B 109.6
C23 C22 H22B 109.6
H22A C22 H22B 108.1
C22 C23 C24 111.9(2)
C22 C23 H23A 109.2
C24 C23 H23A 109.2
C22 C23 H23B 109.2
C24 C23 H23B 109.2
H23A C23 H23B 107.9
C23 C24 C19 109.7(2)
C23 C24 H24A 109.7
C19 C24 H24A 109.7
C23 C24 H24B 109.7
C19 C24 H24B 109.7
H24A C24 H24B 108.2
C30 C25 C26 119.5(3)
C30 C25 P1 120.9(2)
C26 C25 P1 119.6(2)
C27 C26 C25 120.1(3)
C27 C26 H26A 120.0
C25 C26 H26A 120.0
C26 C27 C28 119.9(3)
C26 C27 H27A 120.1
C28 C27 H27A 120.1
C29 C28 C27 120.4(3)
C29 C28 H28A 119.8
C27 C28 H28A 119.8
C28 C29 C30 120.0(3)
C28 C29 H29A 120.0
C30 C29 H29A 120.0
C29 C30 C25 120.1(3)
C29 C30 H30A 119.9
C25 C30 H30A 119.9
C36 C31 C32 119.4(3)
C36 C31 P1 121.2(2)
C32 C31 P1 118.8(2)
C33 C32 C31 119.6(3)
C33 C32 H32A 120.2
C31 C32 H32A 120.2
C34 C33 C32 120.5(3)
C34 C33 H33A 119.8
C32 C33 H33A 119.8
C35 C34 C33 120.0(3)
C35 C34 H34A 120.0
C33 C34 H34A 120.0
C34 C35 C36 120.6(3)
C34 C35 H35A 119.7
C36 C35 H35A 119.7
C35 C36 C31 119.8(3)
C35 C36 H36A 120.1
C31 C36 H36A 120.1
C42 C37 C38 118.8(3)
C42 C37 P3 121.6(2)
C38 C37 P3 119.2(2)
C39 C38 C37 120.2(3)
C39 C38 H38A 119.9
C37 C38 H38A 119.9
C40 C39 C38 120.6(3)
C40 C39 H39A 119.7
C38 C39 H39A 119.7
C39 C40 C41 119.6(3)
C39 C40 H40A 120.2
C41 C40 H40A 120.2
C42 C41 C40 120.2(3)
C42 C41 H41A 119.9
C40 C41 H41A 119.9
C41 C42 C37 120.5(3)
C41 C42 H42A 119.7
C37 C42 H42A 119.7
C44 C43 C48 119.9(3)
C44 C43 P3 120.4(2)
C48 C43 P3 119.7(2)
C45 C44 C43 119.8(3)
C45 C44 H44A 120.1
C43 C44 H44A 120.1
C44 C45 C46 120.0(3)
C44 C45 H45A 120.0
C46 C45 H45A 120.0
C47 C46 C45 119.9(3)
C47 C46 H46A 120.1
C45 C46 H46A 120.1
C48 C47 C46 120.4(3)
C48 C47 H47A 119.8
C46 C47 H47A 119.8
C47 C48 C43 120.0(3)
C47 C48 H48A 120.0
C43 C48 H48A 120.0
N2 C49 C50 173.1(6)
C49 C50 C52 117.5(4)
C49 C50 C51 119.3(5)
C52 C50 C51 123.2(5)
C50 C51 H51A 120.0
C50 C51 H51B 120.0
H51A C51 H51B 120.0
C50 C52 H52A 109.5
C50 C52 H52B 109.5
H52A C52 H52B 109.5
C50 C52 H52C 109.5
H52A C52 H52C 109.5
H52B C52 H52C 109.5

loop_
_geom_bond_atom_site_label_1
_geom_bond_atom_site_label_2
_geom_bond_distance
Ni1 N1 1.879(2)
Ni1 P2 2.1757(12)
Ni1 P1 2.2300(12)
Ni1 P3 2.2390(14)
Fe1 C4 2.035(3)
Fe1 C5 2.038(3)
Fe1 C3 2.041(3)
Fe1 C4A 2.042(3)
Fe1 C3A 2.047(3)
Fe1 C2 2.052(3)
Fe1 C2A 2.058(3)
Fe1 C5A 2.059(3)
Fe1 C1A 2.062(3)
Fe1 C1 2.067(3)
Fe2 C13A 2.025(3)
Fe2 C12A 2.026(4)
Fe2 C10 2.028(3)
Fe2 C11 2.029(3)
Fe2 C12 2.036(3)
Fe2 C14A 2.038(3)
Fe2 C14 2.044(3)
Fe2 C15A 2.047(3)
Fe2 C11A 2.050(4)
Fe2 C13 2.051(3)
P1 C1 1.783(3)
P1 C25 1.812(3)
P1 C31 1.818(3)
P2 C6 1.842(3)
P2 C19 1.843(3)
P2 C8 1.859(3)
P3 C11 1.783(3)
P3 C43 1.815(3)
P3 C37 1.822(3)
N1 C15 1.132(4)
N2 C49 1.096(7)
Cl1 O8 1.412(3)
Cl1 O6 1.420(3)
Cl1 O5 1.425(4)
Cl1 O7 1.427(3)
Cl2 O2 1.415(3)
Cl2 O3 1.434(3)
Cl2 O4 1.438(3)
Cl2 O1 1.439(3)
C1 C2 1.432(4)
C1 C5 1.438(4)
C2 C3 1.431(4)
C2 C6 1.504(4)
C1A C2A 1.421(4)
C1A C5A 1.427(4)
C1A H1AA 0.9800
C2A C3A 1.432(4)
C2A H2AA 0.9800
C3 C4 1.414(4)
C3 H3B 0.9800
C3A C4A 1.413(4)
C3A H3AA 0.9800
C4 C5 1.422(4)
C4 H4B 0.9800
C4A C5A 1.422(5)
C4A H4AA 0.9800
C5 H5B 0.9800
C5A H5AA 0.9800
C6 C7 1.545(4)
C6 H6B 0.9800
C7 H7B 0.9600
C7 H7C 0.9600
C7 H7D 0.9600
C8 C10 1.507(4)
C8 C9 1.526(4)
C8 H8B 0.9800
C9 H9A 0.9600
C9 H9B 0.9600
C9 H9C 0.9600
C10 C14 1.422(4)
C10 C11 1.433(4)
C11 C12 1.440(4)
C11A C15A 1.367(6)
C11A C12A 1.402(7)
C11A H11A 0.9800
C12 C13 1.410(4)
C12 H12A 0.9800
C12A C13A 1.431(7)
C12A H12B 0.9800
C13 C14 1.425(4)
C13 H13A 0.9800
C13A C14A 1.402(7)
C13A H13B 0.9800
C14 H14A 0.9800
C14A C15A 1.391(6)
C14A H14B 0.9800
C15 C16 1.445(4)
C15A H15A 0.9800
C16 C18 1.307(5)
C16 C17 1.502(5)
C17 H17A 0.9600
C17 H17B 0.9600
C17 H17C 0.9600
C18 H18A 0.9300
C18 H18B 0.9300
C19 C20 1.538(4)
C19 C24 1.544(4)
C19 H19A 0.9800
C20 C21 1.523(4)
C20 H20A 0.9700
C20 H20B 0.9700
C21 C22 1.528(5)
C21 H21A 0.9700
C21 H21B 0.9700
C22 C23 1.528(4)
C22 H22A 0.9700
C22 H22B 0.9700
C23 C24 1.536(4)
C23 H23A 0.9700
C23 H23B 0.9700
C24 H24A 0.9700
C24 H24B 0.9700
C25 C30 1.392(4)
C25 C26 1.400(4)
C26 C27 1.384(4)
C26 H26A 0.9300
C27 C28 1.385(5)
C27 H27A 0.9300
C28 C29 1.384(5)
C28 H28A 0.9300
C29 C30 1.386(4)
C29 H29A 0.9300
C30 H30A 0.9300
C31 C36 1.397(4)
C31 C32 1.398(4)
C32 C33 1.388(4)
C32 H32A 0.9300
C33 C34 1.382(5)
C33 H33A 0.9300
C34 C35 1.373(5)
C34 H34A 0.9300
C35 C36 1.386(4)
C35 H35A 0.9300
C36 H36A 0.9300
C37 C42 1.400(4)
C37 C38 1.400(4)
C38 C39 1.389(4)
C38 H38A 0.9300
C39 C40 1.385(4)
C39 H39A 0.9300
C40 C41 1.390(4)
C40 H40A 0.9300
C41 C42 1.388(4)
C41 H41A 0.9300
C42 H42A 0.9300
C43 C44 1.389(4)
C43 C48 1.390(4)
C44 C45 1.381(4)
C44 H44A 0.9300
C45 C46 1.392(5)
C45 H45A 0.9300
C46 C47 1.379(5)
C46 H46A 0.9300
C47 C48 1.377(4)
C47 H47A 0.9300
C48 H48A 0.9300
C49 C50 1.362(7)
C50 C52 1.456(7)
C50 C51 1.471(6)
C51 H51A 0.9300
C51 H51B 0.9300
C52 H52A 0.9600
C52 H52B 0.9600
C52 H52C 0.9600

loop_
_geom_torsion_atom_site_label_1
_geom_torsion_atom_site_label_2
_geom_torsion_atom_site_label_3
_geom_torsion_atom_site_label_4
_geom_torsion
N1 Ni1 P1 C1 133.75(14)
P2 Ni1 P1 C1 -29.51(11)
P3 Ni1 P1 C1 -140.99(12)
N1 Ni1 P1 C25 -99.11(13)
P2 Ni1 P1 C25 97.63(10)
P3 Ni1 P1 C25 -13.85(13)
N1 Ni1 P1 C31 15.00(13)
P2 Ni1 P1 C31 -148.25(10)
P3 Ni1 P1 C31 100.27(14)
N1 Ni1 P2 C6 -45.2(3)
P1 Ni1 P2 C6 53.64(10)
P3 Ni1 P2 C6 -144.88(9)
N1 Ni1 P2 C19 -168.4(3)
P1 Ni1 P2 C19 -69.60(10)
P3 Ni1 P2 C19 91.87(10)
N1 Ni1 P2 C8 66.4(3)
P1 Ni1 P2 C8 165.27(9)
P3 Ni1 P2 C8 -33.26(9)
N1 Ni1 P3 C11 -170.66(13)
P2 Ni1 P3 C11 -7.38(11)
P1 Ni1 P3 C11 103.32(13)
N1 Ni1 P3 C43 -39.51(13)
P2 Ni1 P3 C43 123.77(10)
P1 Ni1 P3 C43 -125.53(13)
N1 Ni1 P3 C37 73.78(13)
P2 Ni1 P3 C37 -122.94(10)
P1 Ni1 P3 C37 -12.24(14)
P2 Ni1 N1 C15 -16.3(11)
P1 Ni1 N1 C15 -115.1(9)
P3 Ni1 N1 C15 84.7(9)
C25 P1 C1 C2 -123.4(2)
C31 P1 C1 C2 123.6(2)
Ni1 P1 C1 C2 1.3(3)
C25 P1 C1 C5 76.8(3)
C31 P1 C1 C5 -36.2(3)
Ni1 P1 C1 C5 -158.5(2)
C25 P1 C1 Fe1 -24.2(3)
C31 P1 C1 Fe1 -137.3(2)
Ni1 P1 C1 Fe1 100.4(2)
C4 Fe1 C1 C2 -81.94(17)
C5 Fe1 C1 C2 -120.3(2)
C3 Fe1 C1 C2 -38.13(15)
C4A Fe1 C1 C2 -146.2(3)
C3A Fe1 C1 C2 15.2(5)
C2A Fe1 C1 C2 71.4(2)
C5A Fe1 C1 C2 164.27(16)
C1A Fe1 C1 C2 117.57(17)
C4 Fe1 C1 C5 38.37(17)
C3 Fe1 C1 C5 82.18(18)
C4A Fe1 C1 C5 -25.8(4)
C3A Fe1 C1 C5 135.5(4)
C2 Fe1 C1 C5 120.3(2)
C2A Fe1 C1 C5 -168.26(18)
C5A Fe1 C1 C5 -75.4(2)
C1A Fe1 C1 C5 -122.11(17)
C4 Fe1 C1 P1 159.6(3)
C5 Fe1 C1 P1 121.2(3)
C3 Fe1 C1 P1 -156.6(3)
C4A Fe1 C1 P1 95.4(4)
C3A Fe1 C1 P1 -103.3(4)
C2 Fe1 C1 P1 -118.5(3)
C2A Fe1 C1 P1 -47.0(3)
C5A Fe1 C1 P1 45.8(3)
C1A Fe1 C1 P1 -0.9(3)
C5 C1 C2 C3 1.8(3)
P1 C1 C2 C3 -161.1(2)
Fe1 C1 C2 C3 59.25(19)
C5 C1 C2 C6 168.1(3)
P1 C1 C2 C6 5.2(4)
Fe1 C1 C2 C6 -134.4(3)
C5 C1 C2 Fe1 -57.48(19)
P1 C1 C2 Fe1 139.6(2)
C4 Fe1 C2 C3 -37.52(16)
C5 Fe1 C2 C3 -81.47(17)
C4A Fe1 C2 C3 28.2(3)
C3A Fe1 C2 C3 66.52(19)
C2A Fe1 C2 C3 110.41(17)
C5A Fe1 C2 C3 -167.5(4)
C1A Fe1 C2 C3 152.61(17)
C1 Fe1 C2 C3 -118.8(2)
C4 Fe1 C2 C1 81.26(16)
C5 Fe1 C2 C1 37.31(16)
C3 Fe1 C2 C1 118.8(2)
C4A Fe1 C2 C1 147.0(3)
C3A Fe1 C2 C1 -174.71(16)
C2A Fe1 C2 C1 -130.81(16)
C5A Fe1 C2 C1 -48.8(4)
C1A Fe1 C2 C1 -88.62(19)
C4 Fe1 C2 C6 -152.8(3)
C5 Fe1 C2 C6 163.3(3)
C3 Fe1 C2 C6 -115.3(3)
C4A Fe1 C2 C6 -87.1(4)
C3A Fe1 C2 C6 -48.8(3)
C2A Fe1 C2 C6 -4.9(3)
C5A Fe1 C2 C6 77.2(5)
C1A Fe1 C2 C6 37.3(3)
C1 Fe1 C2 C6 125.9(3)
C4 Fe1 C1A C2A 134.5(3)
C5 Fe1 C1A C2A -170.61(16)
C3 Fe1 C1A C2A -25.3(4)
C4A Fe1 C1A C2A 82.01(19)
C3A Fe1 C1A C2A 38.27(17)
C2 Fe1 C1A C2A -76.6(2)
C5A Fe1 C1A C2A 119.9(2)
C1 Fe1 C1A C2A -123.51(17)
C4 Fe1 C1A C5A 14.6(4)
C5 Fe1 C1A C5A 69.5(2)
C3 Fe1 C1A C5A -145.2(3)
C4A Fe1 C1A C5A -37.90(18)
C3A Fe1 C1A C5A -81.63(19)
C2 Fe1 C1A C5A 163.51(17)
C2A Fe1 C1A C5A -119.9(2)
C1 Fe1 C1A C5A 116.59(19)
C5A C1A C2A C3A -0.4(3)
Fe1 C1A C2A C3A -59.3(2)
C5A C1A C2A Fe1 59.0(2)
C4 Fe1 C2A C1A -153.0(2)
C5 Fe1 C2A C1A 39.9(7)
C3 Fe1 C2A C1A 169.15(16)
C4A Fe1 C2A C1A -81.10(19)
C3A Fe1 C2A C1A -118.6(2)
C2 Fe1 C2A C1A 124.84(17)
C5A Fe1 C2A C1A -37.30(17)
C1 Fe1 C2A C1A 83.6(2)
C4 Fe1 C2A C3A -34.4(3)
C5 Fe1 C2A C3A 158.4(5)
C3 Fe1 C2A C3A -72.3(2)
C4A Fe1 C2A C3A 37.46(18)
C2 Fe1 C2A C3A -116.60(18)
C5A Fe1 C2A C3A 81.26(19)
C1A Fe1 C2A C3A 118.6(2)
C1 Fe1 C2A C3A -157.82(17)
C1 C2 C3 C4 -0.8(3)
C6 C2 C3 C4 -168.2(2)
Fe1 C2 C3 C4 59.20(19)
C1 C2 C3 Fe1 -59.95(19)
C6 C2 C3 Fe1 132.6(3)
C5 Fe1 C3 C4 -37.29(16)
C4A Fe1 C3 C4 73.18(19)
C3A Fe1 C3 C4 112.57(17)
C2 Fe1 C3 C4 -119.4(2)
C2A Fe1 C3 C4 151.92(16)
C5A Fe1 C3 C4 52.1(3)
C1A Fe1 C3 C4 170.3(3)
C1 Fe1 C3 C4 -81.45(17)
C4 Fe1 C3 C2 119.4(2)
C5 Fe1 C3 C2 82.07(16)
C4A Fe1 C3 C2 -167.46(16)
C3A Fe1 C3 C2 -128.07(16)
C2A Fe1 C3 C2 -88.72(18)
C5A Fe1 C3 C2 171.5(3)
C1A Fe1 C3 C2 -70.3(3)
C1 Fe1 C3 C2 37.91(15)
C1A C2A C3A C4A 0.5(3)
Fe1 C2A C3A C4A -59.3(2)
C1A C2A C3A Fe1 59.8(2)
C4 Fe1 C3A C4A -78.5(2)
C5 Fe1 C3A C4A -52.7(3)
C3 Fe1 C3A C4A -119.17(19)
C2 Fe1 C3A C4A -156.88(18)
C2A Fe1 C3A C4A 119.3(3)
C5A Fe1 C3A C4A 37.65(19)
C1A Fe1 C3A C4A 81.5(2)
C1 Fe1 C3A C4A -168.6(3)
C4 Fe1 C3A C2A 162.18(17)
C5 Fe1 C3A C2A -172.0(2)
C3 Fe1 C3A C2A 121.53(18)
C4A Fe1 C3A C2A -119.3(3)
C2 Fe1 C3A C2A 83.8(2)
C5A Fe1 C3A C2A -81.64(19)
C1A Fe1 C3A C2A -37.83(17)
C1 Fe1 C3A C2A 72.1(4)
C2 C3 C4 C5 -0.6(3)
Fe1 C3 C4 C5 58.9(2)
C2 C3 C4 Fe1 -59.46(19)
C5 Fe1 C4 C3 120.2(2)
C4A Fe1 C4 C3 -119.84(18)
C3A Fe1 C4 C3 -79.65(18)
C2 Fe1 C4 C3 37.83(16)
C2A Fe1 C4 C3 -56.0(3)
C5A Fe1 C4 C3 -157.13(17)
C1A Fe1 C4 C3 -168.2(3)
C1 Fe1 C4 C3 81.72(17)
C3 Fe1 C4 C5 -120.2(2)
C4A Fe1 C4 C5 119.93(17)
C3A Fe1 C4 C5 160.13(16)
C2 Fe1 C4 C5 -82.40(17)
C2A Fe1 C4 C5 -176.2(2)
C5A Fe1 C4 C5 82.64(19)
C1A Fe1 C4 C5 71.6(4)
C1 Fe1 C4 C5 -38.50(15)
C2A C3A C4A C5A -0.5(3)
Fe1 C3A C4A C5A -60.0(2)
C2A C3A C4A Fe1 59.6(2)
C4 Fe1 C4A C3A 113.35(19)
C5 Fe1 C4A C3A 152.86(18)
C3 Fe1 C4A C3A 74.1(2)
C2 Fe1 C4A C3A 53.8(4)
C2A Fe1 C4A C3A -37.85(18)
C5A Fe1 C4A C3A -119.3(3)
C1A Fe1 C4A C3A -81.47(19)
C1 Fe1 C4A C3A 171.6(3)
C4 Fe1 C4A C5A -127.34(18)
C5 Fe1 C4A C5A -87.8(2)
C3 Fe1 C4A C5A -166.59(17)
C3A Fe1 C4A C5A 119.3(3)
C2 Fe1 C4A C5A 173.1(2)
C2A Fe1 C4A C5A 81.47(19)
C1A Fe1 C4A C5A 37.85(17)
C1 Fe1 C4A C5A -69.1(3)
C3 C4 C5 C1 1.7(3)
Fe1 C4 C5 C1 60.71(19)
C3 C4 C5 Fe1 -59.1(2)
C2 C1 C5 C4 -2.1(3)
P1 C1 C5 C4 160.3(2)
Fe1 C1 C5 C4 -60.00(19)
C2 C1 C5 Fe1 57.90(19)
P1 C1 C5 Fe1 -139.7(2)
C3 Fe1 C5 C4 37.06(16)
C4A Fe1 C5 C4 -73.24(19)
C3A Fe1 C5 C4 -37.9(3)
C2 Fe1 C5 C4 81.06(17)
C2A Fe1 C5 C4 170.2(6)
C5A Fe1 C5 C4 -116.59(18)
C1A Fe1 C5 C4 -156.60(17)
C1 Fe1 C5 C4 118.1(2)
C4 Fe1 C5 C1 -118.1(2)
C3 Fe1 C5 C1 -81.04(17)
C4A Fe1 C5 C1 168.66(17)
C3A Fe1 C5 C1 -156.0(2)
C2 Fe1 C5 C1 -37.04(16)
C2A Fe1 C5 C1 52.1(6)
C5A Fe1 C5 C1 125.30(17)
C1A Fe1 C5 C1 85.3(2)
C3A C4A C5A C1A 0.2(3)
Fe1 C4A C5A C1A -59.6(2)
C3A C4A C5A Fe1 59.8(2)
C2A C1A C5A C4A 0.1(3)
Fe1 C1A C5A C4A 59.1(2)
C2A C1A C5A Fe1 -59.0(2)
C4 Fe1 C5A C4A 66.5(2)
C5 Fe1 C5A C4A 109.81(19)
C3 Fe1 C5A C4A 29.5(4)
C3A Fe1 C5A C4A -37.52(18)
C2 Fe1 C5A C4A -170.2(4)
C2A Fe1 C5A C4A -81.66(19)
C1A Fe1 C5A C4A -118.8(3)
C1 Fe1 C5A C4A 151.94(17)
C4 Fe1 C5A C1A -174.64(17)
C5 Fe1 C5A C1A -131.36(17)
C3 Fe1 C5A C1A 148.4(3)
C4A Fe1 C5A C1A 118.8(3)
C3A Fe1 C5A C1A 81.31(19)
C2 Fe1 C5A C1A -51.3(5)
C2A Fe1 C5A C1A 37.17(17)
C1 Fe1 C5A C1A -89.2(2)
C3 C2 C6 C7 70.8(3)
C1 C2 C6 C7 -93.7(3)
Fe1 C2 C6 C7 163.8(2)
C3 C2 C6 P2 -167.8(2)
C1 C2 C6 P2 27.6(4)
Fe1 C2 C6 P2 -74.8(3)
C19 P2 C6 C2 63.1(2)
C8 P2 C6 C2 -178.83(19)
Ni1 P2 C6 C2 -62.6(2)
C19 P2 C6 C7 -175.62(18)
C8 P2 C6 C7 -57.5(2)
Ni1 P2 C6 C7 58.7(2)
C6 P2 C8 C10 -172.17(18)
C19 P2 C8 C10 -55.0(2)
Ni1 P2 C8 C10 71.81(19)
C6 P2 C8 C9 -43.0(2)
C19 P2 C8 C9 74.3(2)
Ni1 P2 C8 C9 -158.98(18)
C9 C8 C10 C14 -13.3(4)
P2 C8 C10 C14 117.1(3)
C9 C8 C10 C11 167.8(2)
P2 C8 C10 C11 -61.8(3)
C9 C8 C10 Fe2 79.5(3)
P2 C8 C10 Fe2 -150.12(15)
C13A Fe2 C10 C14 31.5(6)
C12A Fe2 C10 C14 -175.6(3)
C11 Fe2 C10 C14 -118.3(2)
C12 Fe2 C10 C14 -80.41(18)
C14A Fe2 C10 C14 66.0(2)
C15A Fe2 C10 C14 106.7(2)
C11A Fe2 C10 C14 148.49(19)
C13 Fe2 C10 C14 -37.16(16)
C13A Fe2 C10 C11 149.8(6)
C12A Fe2 C10 C11 -57.3(3)
C12 Fe2 C10 C11 37.89(16)
C14A Fe2 C10 C11 -175.70(19)
C14 Fe2 C10 C11 118.3(2)
C15A Fe2 C10 C11 -135.04(19)
C11A Fe2 C10 C11 -93.2(2)
C13 Fe2 C10 C11 81.14(17)
C13A Fe2 C10 C8 -92.3(6)
C12A Fe2 C10 C8 60.6(4)
C11 Fe2 C10 C8 117.9(3)
C12 Fe2 C10 C8 155.8(3)
C14A Fe2 C10 C8 -57.8(3)
C14 Fe2 C10 C8 -123.8(3)
C15A Fe2 C10 C8 -17.1(3)
C11A Fe2 C10 C8 24.7(3)
C13 Fe2 C10 C8 -161.0(3)
C14 C10 C11 C12 1.3(3)
C8 C10 C11 C12 -179.6(2)
Fe2 C10 C11 C12 -58.91(19)
C14 C10 C11 P3 -169.7(2)
C8 C10 C11 P3 9.4(4)
Fe2 C10 C11 P3 130.1(2)
C14 C10 C11 Fe2 60.21(19)
C8 C10 C11 Fe2 -120.7(3)
C43 P3 C11 C10 -106.8(2)
C37 P3 C11 C10 139.4(2)
Ni1 P3 C11 C10 26.4(3)
C43 P3 C11 C12 84.2(3)
C37 P3 C11 C12 -29.6(3)
Ni1 P3 C11 C12 -142.7(2)
C43 P3 C11 Fe2 -14.1(2)
C37 P3 C11 Fe2 -127.9(2)
Ni1 P3 C11 Fe2 119.03(17)
C13A Fe2 C11 C10 -166.3(3)
C12A Fe2 C11 C10 152.4(2)
C12 Fe2 C11 C10 -119.6(2)
C14A Fe2 C11 C10 19.2(8)
C14 Fe2 C11 C10 -38.18(16)
C15A Fe2 C11 C10 67.4(2)
C11A Fe2 C11 C10 107.8(2)
C13 Fe2 C11 C10 -82.04(17)
C13A Fe2 C11 C12 -46.8(4)
C12A Fe2 C11 C12 -88.0(3)
C10 Fe2 C11 C12 119.6(2)
C14A Fe2 C11 C12 138.8(8)
C14 Fe2 C11 C12 81.40(18)
C15A Fe2 C11 C12 -173.0(2)
C11A Fe2 C11 C12 -132.6(2)
C13 Fe2 C11 C12 37.54(17)
C13A Fe2 C11 P3 77.1(4)
C12A Fe2 C11 P3 35.8(3)
C10 Fe2 C11 P3 -116.6(3)
C12 Fe2 C11 P3 123.8(3)
C14A Fe2 C11 P3 -97.4(8)
C14 Fe2 C11 P3 -154.8(2)
C15A Fe2 C11 P3 -49.2(3)
C11A Fe2 C11 P3 -8.8(3)
C13 Fe2 C11 P3 161.4(2)
C13A Fe2 C11A C15A 80.6(3)
C12A Fe2 C11A C15A 119.7(3)
C10 Fe2 C11A C15A -86.3(2)
C11 Fe2 C11A C15A -132.2(2)
C12 Fe2 C11A C15A -175.8(2)
C14A Fe2 C11A C15A 36.7(2)
C14 Fe2 C11A C15A -45.4(4)
C13 Fe2 C11A C15A 128.4(8)
C13A Fe2 C11A C12A -39.1(3)
C10 Fe2 C11A C12A 154.1(2)
C11 Fe2 C11A C12A 108.2(2)
C12 Fe2 C11A C12A 64.6(3)
C14A Fe2 C11A C12A -82.9(3)
C14 Fe2 C11A C12A -165.0(3)
C15A Fe2 C11A C12A -119.7(3)
C13 Fe2 C11A C12A 8.8(9)
C10 C11 C12 C13 -1.3(3)
P3 C11 C12 C13 169.1(2)
Fe2 C11 C12 C13 -60.04(19)
C10 C11 C12 Fe2 58.76(19)
P3 C11 C12 Fe2 -130.9(2)
C13A Fe2 C12 C13 -85.0(2)
C12A Fe2 C12 C13 -129.7(2)
C10 Fe2 C12 C13 81.01(18)
C11 Fe2 C12 C13 118.8(2)
C14A Fe2 C12 C13 -49.3(3)
C14 Fe2 C12 C13 37.17(17)
C15A Fe2 C12 C13 168.3(11)
C11A Fe2 C12 C13 -168.1(2)
C13A Fe2 C12 C11 156.2(2)
C12A Fe2 C12 C11 111.5(2)
C10 Fe2 C12 C11 -37.78(16)
C14A Fe2 C12 C11 -168.1(2)
C14 Fe2 C12 C11 -81.61(17)
C15A Fe2 C12 C11 49.5(12)
C11A Fe2 C12 C11 73.1(2)
C13 Fe2 C12 C11 -118.8(2)
C15A C11A C12A C13A 0.4(4)
Fe2 C11A C12A C13A 60.0(3)
C15A C11A C12A Fe2 -59.6(2)
C13A Fe2 C12A C11A 117.8(3)
C10 Fe2 C12A C11A -52.8(4)
C11 Fe2 C12A C11A -92.3(2)
C12 Fe2 C12A C11A -137.2(2)
C14A Fe2 C12A C11A 79.7(3)
C14 Fe2 C12A C11A 140.9(6)
C15A Fe2 C12A C11A 36.5(2)
C13 Fe2 C12A C11A -178.1(2)
C10 Fe2 C12A C13A -170.6(3)
C11 Fe2 C12A C13A 149.9(2)
C12 Fe2 C12A C13A 105.0(2)
C14A Fe2 C12A C13A -38.1(3)
C14 Fe2 C12A C13A 23.1(8)
C15A Fe2 C12A C13A -81.4(3)
C11A Fe2 C12A C13A -117.8(3)
C13 Fe2 C12A C13A 64.0(3)
C11 C12 C13 C14 0.8(3)
Fe2 C12 C13 C14 -58.4(2)
C11 C12 C13 Fe2 59.16(19)
C13A Fe2 C13 C12 110.1(2)
C12A Fe2 C13 C12 72.0(3)
C10 Fe2 C13 C12 -83.10(17)
C11 Fe2 C13 C12 -38.58(16)
C14A Fe2 C13 C12 152.3(2)
C14 Fe2 C13 C12 -120.4(2)
C15A Fe2 C13 C12 -177.6(2)
C11A Fe2 C13 C12 64.6(8)
C13A Fe2 C13 C14 -129.5(2)
C12A Fe2 C13 C14 -167.6(2)
C10 Fe2 C13 C14 37.29(16)
C11 Fe2 C13 C14 81.81(17)
C12 Fe2 C13 C14 120.4(2)
C14A Fe2 C13 C14 -87.3(2)
C15A Fe2 C13 C14 -57.2(3)
C11A Fe2 C13 C14 -175.1(7)
C11A C12A C13A C14A -0.4(4)
Fe2 C12A C13A C14A 60.6(3)
C11A C12A C13A Fe2 -61.0(2)
C12A Fe2 C13A C14A -117.8(4)
C10 Fe2 C13A C14A 42.8(7)
C11 Fe2 C13A C14A -178.5(2)
C12 Fe2 C13A C14A 149.4(2)
C14 Fe2 C13A C14A 68.2(3)
C15A Fe2 C13A C14A -37.5(2)
C11A Fe2 C13A C14A -79.8(3)
C13 Fe2 C13A C14A 107.4(2)
C10 Fe2 C13A C12A 160.6(5)
C11 Fe2 C13A C12A -60.7(4)
C12 Fe2 C13A C12A -92.8(3)
C14A Fe2 C13A C12A 117.8(4)
C14 Fe2 C13A C12A -174.0(2)
C15A Fe2 C13A C12A 80.3(3)
C11A Fe2 C13A C12A 38.0(3)
C13 Fe2 C13A C12A -134.9(2)
C11 C10 C14 C13 -0.8(3)
C8 C10 C14 C13 -179.9(3)
Fe2 C10 C14 C13 58.9(2)
C11 C10 C14 Fe2 -59.68(18)
C8 C10 C14 Fe2 121.3(3)
C12 C13 C14 C10 0.0(3)
Fe2 C13 C14 C10 -58.27(19)
C12 C13 C14 Fe2 58.3(2)
C13A Fe2 C14 C10 -171.1(2)
C12A Fe2 C14 C10 170.0(6)
C11 Fe2 C14 C10 38.64(16)
C12 Fe2 C14 C10 83.34(17)
C14A Fe2 C14 C10 -132.4(2)
C15A Fe2 C14 C10 -91.1(2)
C11A Fe2 C14 C10 -61.3(3)
C13 Fe2 C14 C10 120.2(2)
C13A Fe2 C14 C13 68.7(2)
C12A Fe2 C14 C13 49.8(7)
C10 Fe2 C14 C13 -120.2(2)
C11 Fe2 C14 C13 -81.55(17)
C12 Fe2 C14 C13 -36.85(16)
C14A Fe2 C14 C13 107.4(2)
C15A Fe2 C14 C13 148.71(19)
C11A Fe2 C14 C13 178.5(2)
C12A C13A C14A C15A 0.3(4)
Fe2 C13A C14A C15A 60.2(2)
C12A C13A C14A Fe2 -59.9(2)
C13A Fe2 C14A C15A -118.7(4)
C12A Fe2 C14A C15A -79.6(3)
C10 Fe2 C14A C15A 73.2(3)
C11 Fe2 C14A C15A 57.0(8)
C12 Fe2 C14A C15A -173.7(2)
C14 Fe2 C14A C15A 111.6(2)
C11A Fe2 C14A C15A -36.0(2)
C13 Fe2 C14A C15A 154.1(2)
C12A Fe2 C14A C13A 39.1(3)
C10 Fe2 C14A C13A -168.1(2)
C11 Fe2 C14A C13A 175.7(7)
C12 Fe2 C14A C13A -55.0(4)
C14 Fe2 C14A C13A -129.7(3)
C15A Fe2 C14A C13A 118.7(4)
C11A Fe2 C14A C13A 82.7(3)
C13 Fe2 C14A C13A -87.2(3)
Ni1 N1 C15 C16 -64(6)
C12A C11A C15A C14A -0.2(4)
Fe2 C11A C15A C14A -58.9(2)
C12A C11A C15A Fe2 58.7(2)
C13A C14A C15A C11A -0.1(4)
Fe2 C14A C15A C11A 59.4(2)
C13A C14A C15A Fe2 -59.5(3)
C13A Fe2 C15A C11A -82.7(3)
C12A Fe2 C15A C11A -37.6(3)
C10 Fe2 C15A C11A 111.6(2)
C11 Fe2 C15A C11A 71.2(3)
C12 Fe2 C15A C11A 26.8(13)
C14A Fe2 C15A C11A -120.7(3)
C14 Fe2 C15A C11A 155.7(2)
C13 Fe2 C15A C11A -166.9(2)
C13A Fe2 C15A C14A 38.0(3)
C12A Fe2 C15A C14A 83.1(3)
C10 Fe2 C15A C14A -127.6(2)
C11 Fe2 C15A C14A -168.1(2)
C12 Fe2 C15A C14A 147.5(11)
C14 Fe2 C15A C14A -83.6(3)
C11A Fe2 C15A C14A 120.7(3)
C13 Fe2 C15A C14A -46.2(4)
N1 C15 C16 C18 125(5)
N1 C15 C16 C17 -54(5)
C6 P2 C19 C20 -162.72(18)
C8 P2 C19 C20 84.6(2)
Ni1 P2 C19 C20 -39.7(2)
C6 P2 C19 C24 71.8(2)
C8 P2 C19 C24 -40.9(2)
Ni1 P2 C19 C24 -165.27(17)
C24 C19 C20 C21 -58.3(3)
P2 C19 C20 C21 173.05(19)
C19 C20 C21 C22 58.1(3)
C20 C21 C22 C23 -56.5(3)
C21 C22 C23 C24 56.4(3)
C22 C23 C24 C19 -56.7(3)
C20 C19 C24 C23 56.9(3)
P2 C19 C24 C23 -177.18(19)
C1 P1 C25 C30 -19.3(3)
C31 P1 C25 C30 92.1(2)
Ni1 P1 C25 C30 -150.7(2)
C1 P1 C25 C26 162.6(2)
C31 P1 C25 C26 -86.0(2)
Ni1 P1 C25 C26 31.2(2)
C30 C25 C26 C27 -0.1(4)
P1 C25 C26 C27 178.0(2)
C25 C26 C27 C28 0.0(4)
C26 C27 C28 C29 0.2(5)
C27 C28 C29 C30 -0.1(4)
C28 C29 C30 C25 0.0(4)
C26 C25 C30 C29 0.2(4)
P1 C25 C30 C29 -177.9(2)
C1 P1 C31 C36 147.3(2)
C25 P1 C31 C36 30.0(3)
Ni1 P1 C31 C36 -84.6(2)
C1 P1 C31 C32 -41.2(2)
C25 P1 C31 C32 -158.5(2)
Ni1 P1 C31 C32 86.9(2)
C36 C31 C32 C33 0.0(4)
P1 C31 C32 C33 -171.6(2)
C31 C32 C33 C34 0.8(4)
C32 C33 C34 C35 -1.4(5)
C33 C34 C35 C36 1.1(5)
C34 C35 C36 C31 -0.3(4)
C32 C31 C36 C35 -0.3(4)
P1 C31 C36 C35 171.1(2)
C11 P3 C37 C42 -31.6(3)
C43 P3 C37 C42 -148.7(2)
Ni1 P3 C37 C42 91.4(2)
C11 P3 C37 C38 155.2(2)
C43 P3 C37 C38 38.2(2)
Ni1 P3 C37 C38 -81.7(2)
C42 C37 C38 C39 0.0(4)
P3 C37 C38 C39 173.4(2)
C37 C38 C39 C40 -1.8(4)
C38 C39 C40 C41 2.4(5)
C39 C40 C41 C42 -1.1(5)
C40 C41 C42 C37 -0.7(4)
C38 C37 C42 C41 1.2(4)
P3 C37 C42 C41 -172.0(2)
C11 P3 C43 C44 -74.9(3)
C37 P3 C43 C44 39.6(3)
Ni1 P3 C43 C44 150.8(2)
C11 P3 C43 C48 104.8(2)
C37 P3 C43 C48 -140.8(2)
Ni1 P3 C43 C48 -29.5(2)
C48 C43 C44 C45 1.1(4)
P3 C43 C44 C45 -179.2(2)
C43 C44 C45 C46 1.5(5)
C44 C45 C46 C47 -3.5(5)
C45 C46 C47 C48 2.8(5)
C46 C47 C48 C43 -0.2(4)
C44 C43 C48 C47 -1.8(4)
P3 C43 C48 C47 178.5(2)
N2 C49 C50 C52 -142(5)
N2 C49 C50 C51 35(5)
